data_7200877
loop_
_publ_author_name
'Jana, Satyasankar'
'Cormack, Peter A. G.'
'Kennedy, Alan R.'
'Sherrington, David C.'

_publ_section_title
;
 Synthesis of main chain chiral methacrylate copolymers via chirality
 transfer from polymerizable chiral metal complexes
;
_journal_issue 21
_journal_name_full 'Journal of Materials Chemistry'
_journal_page_first 3427
_journal_paper_doi 10.1039/b823205a
_journal_volume 19
_journal_year 2009
_chemical_formula_sum 'C13 H24 N2 O5 Zn'
_chemical_formula_weight 353.71
_chemical_name_systematic
;
?
;
_space_group_IT_number 5
_symmetry_cell_setting monoclinic
_symmetry_space_group_name_Hall 'C 2y'
_symmetry_space_group_name_H-M 'C 1 2 1'
_atom_sites_solution_hydrogens geom
_atom_sites_solution_primary direct
_atom_sites_solution_secondary difmap
_audit_creation_method SHELXL-97
_cell_angle_alpha 90.00
_cell_angle_beta 106.848(2)
_cell_angle_gamma 90.00
_cell_formula_units_Z 8
_cell_length_a 18.5904(6)
_cell_length_b 8.5393(3)
_cell_length_c 22.3795(6)
_cell_measurement_reflns_used 4113
_cell_measurement_temperature 120(2)
_cell_measurement_theta_max 27.48
_cell_measurement_theta_min 2.91
_cell_volume 3400.23(19)
_computing_structure_refinement 'SHELXL-97 (Sheldrick, 1997)'
_diffrn_ambient_temperature 120(2)
_diffrn_measured_fraction_theta_full 0.971
_diffrn_measured_fraction_theta_max 0.854
_diffrn_measurement_device_type 'Bruker-Nonius 95mm CCD'
_diffrn_radiation_monochromator 'confocal mirrors'
_diffrn_radiation_source 'Bruker-Nonius FR591 rotating anode'
_diffrn_radiation_type MoK\a
_diffrn_radiation_wavelength 0.71073
_diffrn_reflns_av_R_equivalents 0.0586
_diffrn_reflns_av_sigmaI/netI 0.0745
_diffrn_reflns_limit_h_max 24
_diffrn_reflns_limit_h_min -24
_diffrn_reflns_limit_k_max 11
_diffrn_reflns_limit_k_min -11
_diffrn_reflns_limit_l_max 29
_diffrn_reflns_limit_l_min -28
_diffrn_reflns_number 22356
_diffrn_reflns_theta_full 26.00
_diffrn_reflns_theta_max 29.15
_diffrn_reflns_theta_min 2.92
_exptl_absorpt_coefficient_mu 1.465
_exptl_absorpt_correction_type multi-scan
_exptl_absorpt_process_details sadabs
_exptl_crystal_colour colourless
_exptl_crystal_density_diffrn 1.382
_exptl_crystal_density_method 'not measured'
_exptl_crystal_description sheet
_exptl_crystal_F_000 1488
_exptl_crystal_size_max 0.24
_exptl_crystal_size_mid 0.12
_exptl_crystal_size_min 0.03
_refine_diff_density_max 0.493
_refine_diff_density_min -0.643
_refine_diff_density_rms 0.089
_refine_ls_abs_structure_details 'Flack H D (1983), Acta Cryst. A39, 876-881'
_refine_ls_abs_structure_Flack 0.042(17)
_refine_ls_extinction_method none
_refine_ls_goodness_of_fit_ref 1.036
_refine_ls_hydrogen_treatment constr
_refine_ls_matrix_type full
_refine_ls_number_parameters 380
_refine_ls_number_reflns 7574
_refine_ls_number_restraints 4
_refine_ls_restrained_S_all 1.041
_refine_ls_R_factor_all 0.0794
_refine_ls_R_factor_gt 0.0493
_refine_ls_shift/su_max 0.001
_refine_ls_shift/su_mean 0.000
_refine_ls_structure_factor_coef Fsqd
_refine_ls_weighting_details 'calc w=1/[\s^2^(Fo^2^)+(0.0300P)^2^+4.3150P] where P=(Fo^2^+2Fc^2^)/3'
_refine_ls_weighting_scheme calc
_refine_ls_wR_factor_gt 0.0876
_refine_ls_wR_factor_ref 0.1008
_reflns_number_gt 5674
_reflns_number_total 7574
_reflns_threshold_expression I>2\s(I)
_cod_data_source_file b823205a.txt
_cod_data_source_block shersot2
_cod_original_sg_symbol_H-M C2
_cod_database_code 7200877

loop_
_symmetry_equiv_pos_as_xyz
'x, y, z'
'-x, y, -z'
'x+1/2, y+1/2, z'
'-x+1/2, y+1/2, -z'

loop_
_atom_site_label
_atom_site_type_symbol
_atom_site_fract_x
_atom_site_fract_y
_atom_site_fract_z
_atom_site_U_iso_or_equiv
_atom_site_adp_type
_atom_site_occupancy
_atom_site_symmetry_multiplicity
_atom_site_calc_flag
_atom_site_refinement_flags
_atom_site_disorder_assembly
_atom_site_disorder_group
Zn1 Zn 0.68115(3) 0.51653(5) 0.54249(2) 0.02710(18) Uani 1 1 d . . .
Zn2 Zn 0.81604(3) 0.75289(5) 0.95440(2) 0.02631(17) Uani 1 1 d . . .
O1 O 0.76623(18) 0.3822(5) 0.58466(16) 0.0385(9) Uani 1 1 d . A .
O2 O 0.7880(2) 0.5427(7) 0.66500(18) 0.0640(14) Uani 1 1 d . A .
O3 O 0.64394(18) 0.3930(5) 0.46633(15) 0.0326(9) Uani 1 1 d . . .
O4 O 0.54921(19) 0.5625(5) 0.44801(16) 0.0388(10) Uani 1 1 d . . .
O5 O 0.72968(17) 0.8809(5) 0.90865(15) 0.0347(9) Uani 1 1 d . B .
O6 O 0.7017(2) 0.6862(6) 0.84022(18) 0.0487(12) Uani 1 1 d . B .
O7 O 0.84854(16) 0.8841(4) 1.02914(14) 0.0294(8) Uani 1 1 d . . .
O8 O 0.94979(19) 0.7346(5) 1.05973(16) 0.0407(9) Uani 1 1 d . . .
O1S O 0.8461(2) 0.7091(5) 0.77144(16) 0.0528(12) Uani 1 1 d . . .
H1S H 0.8196 0.6422 0.7474 0.079 Uiso 1 1 calc R . .
O2S O 0.6431(2) 0.5183(6) 0.73191(15) 0.0491(10) Uani 1 1 d . . .
H2S H 0.6551 0.5800 0.7624 0.074 Uiso 1 1 calc R . .
N1 N 0.70459(19) 0.7443(7) 0.52725(17) 0.0294(10) Uani 1 1 d . . .
H1N H 0.7524 0.7705 0.5509 0.035 Uiso 1 1 calc R . .
H2N H 0.7008 0.7604 0.4858 0.035 Uiso 1 1 calc R . .
N2 N 0.6177(2) 0.5979(5) 0.59559(18) 0.0241(10) Uani 1 1 d . . .
H3N H 0.5673 0.5853 0.5754 0.029 Uiso 1 1 calc R . .
H4N H 0.6290 0.5462 0.6332 0.029 Uiso 1 1 calc R . .
N3 N 0.8883(2) 0.6692(6) 0.90973(18) 0.0280(10) Uani 1 1 d . . .
H5N H 0.8682 0.6787 0.8672 0.034 Uiso 1 1 calc R . .
H6N H 0.9331 0.7229 0.9218 0.034 Uiso 1 1 calc R . .
N4 N 0.79480(19) 0.5264(6) 0.97274(16) 0.0271(10) Uani 1 1 d . . .
H7N H 0.8183 0.5018 1.0138 0.032 Uiso 1 1 calc R . .
H8N H 0.7440 0.5099 0.9647 0.032 Uiso 1 1 calc R . .
C1 C 0.6481(2) 0.8379(6) 0.5460(2) 0.0285(10) Uani 1 1 d . . .
H1 H 0.5994 0.8287 0.5123 0.034 Uiso 1 1 calc R . .
C2 C 0.6682(3) 1.0103(10) 0.5544(3) 0.0397(14) Uani 1 1 d . . .
H2A H 0.6692 1.0546 0.5138 0.048 Uiso 1 1 calc R . .
H2B H 0.7192 1.0212 0.5839 0.048 Uiso 1 1 calc R . .
C3 C 0.6127(3) 1.1039(8) 0.5790(3) 0.0502(16) Uani 1 1 d . . .
H3A H 0.6316 1.2122 0.5884 0.060 Uiso 1 1 calc R . .
H3B H 0.5637 1.1092 0.5463 0.060 Uiso 1 1 calc R . .
C4 C 0.6017(3) 1.0305(6) 0.6376(3) 0.0492(13) Uani 1 1 d . . .
H4A H 0.6490 1.0379 0.6720 0.059 Uiso 1 1 calc R . .
H4B H 0.5623 1.0887 0.6501 0.059 Uiso 1 1 calc R . .
C5 C 0.5789(3) 0.8606(7) 0.6264(3) 0.0422(15) Uani 1 1 d . . .
H5A H 0.5296 0.8540 0.5941 0.051 Uiso 1 1 calc R . .
H5B H 0.5733 0.8145 0.6654 0.051 Uiso 1 1 calc R . .
C6 C 0.6372(2) 0.7673(5) 0.60502(19) 0.0286(9) Uani 1 1 d . . .
H6 H 0.6861 0.7752 0.6385 0.034 Uiso 1 1 calc R . .
C7 C 0.8031(3) 0.4226(9) 0.6399(3) 0.0431(16) Uani 1 1 d D . .
C10 C 0.5809(3) 0.4479(8) 0.4327(2) 0.0329(14) Uani 1 1 d . . .
C11 C 0.5438(3) 0.3725(8) 0.3706(2) 0.0498(15) Uani 1 1 d . . .
H11 H 0.4981 0.4161 0.3452 0.060 Uiso 1 1 calc R . .
C12 C 0.5704(3) 0.2539(9) 0.3505(3) 0.0678(17) Uani 1 1 d . . .
H12A H 0.6160 0.2081 0.3750 0.081 Uiso 1 1 calc R . .
H12B H 0.5448 0.2107 0.3109 0.081 Uiso 1 1 calc R . .
C13 C 0.8997(2) 0.5032(6) 0.92783(19) 0.0294(9) Uani 1 1 d . . .
H13 H 0.9358 0.4980 0.9707 0.035 Uiso 1 1 calc R . .
C14 C 0.9330(3) 0.4110(7) 0.8841(3) 0.0461(16) Uani 1 1 d . . .
H14A H 0.9823 0.4563 0.8850 0.055 Uiso 1 1 calc R . .
H14B H 0.8994 0.4198 0.8409 0.055 Uiso 1 1 calc R . .
C15 C 0.9431(3) 0.2383(7) 0.9026(3) 0.0557(14) Uani 1 1 d . . .
H15A H 0.9625 0.1806 0.8721 0.067 Uiso 1 1 calc R . .
H15B H 0.9803 0.2284 0.9442 0.067 Uiso 1 1 calc R . .
C16 C 0.8687(3) 0.1669(9) 0.9044(3) 0.0538(17) Uani 1 1 d . . .
H16A H 0.8768 0.0569 0.9187 0.065 Uiso 1 1 calc R . .
H16B H 0.8330 0.1671 0.8618 0.065 Uiso 1 1 calc R . .
C17 C 0.8351(3) 0.2592(9) 0.9484(2) 0.0399(14) Uani 1 1 d . . .
H17A H 0.7856 0.2142 0.9471 0.048 Uiso 1 1 calc R . .
H17B H 0.8684 0.2498 0.9916 0.048 Uiso 1 1 calc R . .
C18 C 0.8256(2) 0.4310(6) 0.9302(2) 0.0299(11) Uani 1 1 d . . .
H18 H 0.7894 0.4377 0.8874 0.036 Uiso 1 1 calc R . .
C19 C 0.6899(3) 0.8185(8) 0.8586(3) 0.0396(16) Uani 1 1 d D . .
C22 C 0.9093(3) 0.8397(7) 1.0693(2) 0.0269(11) Uani 1 1 d . . .
C1S C 0.8137(4) 0.8606(10) 0.7559(3) 0.066(2) Uani 1 1 d . . .
H1S1 H 0.8376 0.9346 0.7893 0.099 Uiso 1 1 calc R . .
H1S2 H 0.7597 0.8556 0.7513 0.099 Uiso 1 1 calc R . .
H1S3 H 0.8216 0.8958 0.7166 0.099 Uiso 1 1 calc R . .
C23 C 0.9266(3) 0.9251(7) 1.1299(2) 0.0386(12) Uani 1 1 d . . .
H23 H 0.8960 1.0116 1.1334 0.046 Uiso 1 1 calc R . .
C24 C 0.9828(3) 0.8854(7) 1.1788(2) 0.0522(14) Uani 1 1 d . . .
H24A H 1.0141 0.7993 1.1762 0.063 Uiso 1 1 calc R . .
H24B H 0.9919 0.9430 1.2166 0.063 Uiso 1 1 calc R . .
C2S C 0.6827(4) 0.3770(9) 0.7481(3) 0.0651(19) Uani 1 1 d . . .
H2S1 H 0.7368 0.3977 0.7594 0.098 Uiso 1 1 calc R . .
H2S2 H 0.6687 0.3051 0.7125 0.098 Uiso 1 1 calc R . .
H2S3 H 0.6701 0.3297 0.7837 0.098 Uiso 1 1 calc R . .
C8 C 0.8606(7) 0.3387(17) 0.6865(7) 0.059(4) Uiso 0.50 1 d P A 1
H8 H 0.8835 0.3810 0.7268 0.070 Uiso 0.50 1 calc PR A 1
C9 C 0.8786(8) 0.2053(17) 0.6703(6) 0.064(4) Uiso 0.50 1 d P A 1
H9A H 0.8546 0.1661 0.6297 0.077 Uiso 0.50 1 calc PR A 1
H9B H 0.9160 0.1446 0.6988 0.077 Uiso 0.50 1 calc PR A 1
C20 C 0.6223(5) 0.8855(14) 0.8162(5) 0.036(3) Uiso 0.50 1 d PD B 1
H20 H 0.5917 0.8280 0.7818 0.043 Uiso 0.50 1 calc PR B 1
C21 C 0.6057(6) 1.0291(14) 0.8278(5) 0.040(2) Uiso 0.50 1 d P B 1
H21A H 0.6372 1.0839 0.8625 0.048 Uiso 0.50 1 calc PR B 1
H21B H 0.5621 1.0784 0.8016 0.048 Uiso 0.50 1 calc PR B 1
C8A C 0.8673(7) 0.3034(16) 0.6631(7) 0.059(4) Uiso 0.50 1 d PD A 2
H8A H 0.8718 0.2206 0.6361 0.071 Uiso 0.50 1 calc PR A 2
C9A C 0.9160(8) 0.3118(18) 0.7189(6) 0.079(4) Uiso 0.50 1 d P A 2
H9A1 H 0.9124 0.3938 0.7466 0.095 Uiso 0.50 1 calc PR A 2
H9A2 H 0.9549 0.2360 0.7316 0.095 Uiso 0.50 1 calc PR A 2
C20A C 0.6244(6) 0.9334(16) 0.8296(6) 0.042(3) Uiso 0.50 1 d PD B 2
H20A H 0.6267 1.0392 0.8432 0.050 Uiso 0.50 1 calc PR B 2
C21A C 0.5635(6) 0.8796(16) 0.7845(5) 0.060(3) Uiso 0.50 1 d P B 2
H21C H 0.5617 0.7736 0.7713 0.072 Uiso 0.50 1 calc PR B 2
H21D H 0.5228 0.9481 0.7662 0.072 Uiso 0.50 1 calc PR B 2

loop_
_atom_site_aniso_label
_atom_site_aniso_U_11
_atom_site_aniso_U_22
_atom_site_aniso_U_33
_atom_site_aniso_U_23
_atom_site_aniso_U_13
_atom_site_aniso_U_12
Zn1 0.0254(3) 0.0253(4) 0.0311(4) -0.0021(3) 0.0090(3) -0.0007(3)
Zn2 0.0227(3) 0.0287(4) 0.0283(3) -0.0020(3) 0.0086(2) -0.0006(3)
O1 0.0337(19) 0.036(2) 0.043(2) -0.0061(19) 0.0065(16) 0.0100(19)
O2 0.047(2) 0.100(4) 0.037(2) -0.022(3) -0.0012(17) -0.004(3)
O3 0.0284(17) 0.037(2) 0.0313(18) -0.0056(18) 0.0071(14) 0.0017(18)
O4 0.0326(18) 0.047(2) 0.0336(19) -0.0034(17) 0.0037(14) 0.0066(17)
O5 0.0305(18) 0.037(2) 0.0327(18) 0.0000(18) 0.0027(14) 0.0023(18)
O6 0.048(2) 0.058(3) 0.034(2) -0.005(2) 0.0020(17) -0.010(2)
O7 0.0225(16) 0.031(2) 0.0317(17) -0.0085(17) 0.0031(13) 0.0054(16)
O8 0.0318(17) 0.052(3) 0.0343(17) -0.0094(19) 0.0042(13) 0.0188(19)
O1S 0.049(2) 0.072(3) 0.032(2) -0.009(2) 0.0046(16) -0.007(2)
O2S 0.065(2) 0.055(2) 0.0232(16) -0.0024(19) 0.0067(16) -0.002(2)
N1 0.026(2) 0.029(3) 0.033(2) 0.001(2) 0.0098(17) -0.001(2)
N2 0.0210(19) 0.026(2) 0.027(2) -0.0035(19) 0.0094(16) -0.0003(19)
N3 0.030(2) 0.030(3) 0.024(2) -0.007(2) 0.0075(17) -0.011(2)
N4 0.0217(19) 0.031(3) 0.032(2) -0.004(2) 0.0136(16) -0.001(2)
C1 0.027(2) 0.024(2) 0.032(3) 0.001(2) 0.0055(18) 0.002(2)
C2 0.040(3) 0.030(4) 0.049(3) 0.006(3) 0.013(3) -0.013(3)
C3 0.053(3) 0.024(3) 0.072(4) -0.005(3) 0.016(3) 0.006(3)
C4 0.055(3) 0.032(3) 0.064(3) -0.019(3) 0.022(3) 0.001(3)
C5 0.049(3) 0.036(4) 0.048(3) -0.004(3) 0.024(3) 0.004(3)
C6 0.025(2) 0.029(2) 0.031(2) -0.004(2) 0.0065(16) -0.001(2)
C7 0.033(3) 0.055(4) 0.039(3) 0.013(3) 0.007(2) 0.000(3)
C10 0.030(3) 0.045(4) 0.024(2) -0.001(2) 0.008(2) -0.003(2)
C11 0.047(3) 0.063(4) 0.040(3) -0.010(3) 0.013(3) 0.000(3)
C12 0.060(3) 0.086(5) 0.055(3) -0.027(4) 0.013(3) -0.012(4)
C13 0.027(2) 0.030(2) 0.034(2) -0.003(2) 0.0139(18) -0.002(2)
C14 0.046(3) 0.044(4) 0.064(4) -0.017(3) 0.040(3) -0.011(3)
C15 0.060(3) 0.043(3) 0.079(4) -0.017(3) 0.043(3) 0.002(3)
C16 0.067(4) 0.036(3) 0.073(4) -0.010(3) 0.043(3) -0.003(3)
C17 0.046(3) 0.025(3) 0.053(3) -0.007(3) 0.021(3) 0.001(4)
C18 0.025(2) 0.036(3) 0.030(2) -0.004(2) 0.0100(18) -0.005(2)
C19 0.023(3) 0.060(4) 0.034(3) 0.012(3) 0.005(2) -0.005(3)
C22 0.026(2) 0.028(3) 0.029(2) -0.005(2) 0.011(2) -0.006(2)
C1S 0.065(4) 0.086(6) 0.044(3) -0.013(4) 0.010(3) -0.002(4)
C23 0.033(3) 0.044(3) 0.036(3) -0.015(2) 0.005(2) 0.000(2)
C24 0.043(3) 0.077(4) 0.033(3) -0.014(3) 0.006(2) 0.013(3)
C2S 0.092(5) 0.047(4) 0.057(4) -0.007(3) 0.024(4) 0.001(4)

loop_
_atom_type_symbol
_atom_type_description
_atom_type_scat_dispersion_real
_atom_type_scat_dispersion_imag
_atom_type_scat_source
Zn Zn 0.2839 1.4301 'International Tables Vol C Tables 4.2.6.8 and 6.1.1.4'
O O 0.0106 0.0060 'International Tables Vol C Tables 4.2.6.8 and 6.1.1.4'
N N 0.0061 0.0033 'International Tables Vol C Tables 4.2.6.8 and 6.1.1.4'
C C 0.0033 0.0016 'International Tables Vol C Tables 4.2.6.8 and 6.1.1.4'
H H 0.0000 0.0000 'International Tables Vol C Tables 4.2.6.8 and 6.1.1.4'

loop_
_geom_angle_atom_site_label_1
_geom_angle_atom_site_label_2
_geom_angle_atom_site_label_3
_geom_angle
_geom_angle_site_symmetry_1
_geom_angle_site_symmetry_3
_geom_angle_publ_flag
O3 Zn1 O1 97.83(16) . . ?
O3 Zn1 N2 125.33(14) . . ?
O1 Zn1 N2 116.40(15) . . ?
O3 Zn1 N1 114.03(15) . . ?
O1 Zn1 N1 117.14(15) . . ?
N2 Zn1 N1 87.71(17) . . ?
O7 Zn2 O5 97.48(15) . . ?
O7 Zn2 N3 122.67(15) . . ?
O5 Zn2 N3 119.84(16) . . ?
O7 Zn2 N4 113.61(15) . . ?
O5 Zn2 N4 117.08(15) . . ?
N3 Zn2 N4 87.68(17) . . ?
C7 O1 Zn1 116.1(4) . . ?
C10 O3 Zn1 110.3(4) . . ?
C19 O5 Zn2 114.0(4) . . ?
C22 O7 Zn2 114.9(3) . . ?
C1S O1S H1S 109.5 . . ?
C2S O2S H2S 109.5 . . ?
C1 N1 Zn1 105.3(3) . . ?
C1 N1 H1N 110.7 . . ?
Zn1 N1 H1N 110.7 . . ?
C1 N1 H2N 110.7 . . ?
Zn1 N1 H2N 110.7 . . ?
H1N N1 H2N 108.8 . . ?
C6 N2 Zn1 104.9(3) . . ?
C6 N2 H3N 110.8 . . ?
Zn1 N2 H3N 110.8 . . ?
C6 N2 H4N 110.8 . . ?
Zn1 N2 H4N 110.8 . . ?
H3N N2 H4N 108.8 . . ?
C13 N3 Zn2 105.5(3) . . ?
C13 N3 H5N 110.6 . . ?
Zn2 N3 H5N 110.6 . . ?
C13 N3 H6N 110.6 . . ?
Zn2 N3 H6N 110.6 . . ?
H5N N3 H6N 108.8 . . ?
C18 N4 Zn2 105.0(3) . . ?
C18 N4 H7N 110.8 . . ?
Zn2 N4 H7N 110.8 . . ?
C18 N4 H8N 110.8 . . ?
Zn2 N4 H8N 110.8 . . ?
H7N N4 H8N 108.8 . . ?
N1 C1 C2 113.1(5) . . ?
N1 C1 C6 108.6(4) . . ?
C2 C1 C6 111.6(4) . . ?
N1 C1 H1 107.8 . . ?
C2 C1 H1 107.8 . . ?
C6 C1 H1 107.8 . . ?
C1 C2 C3 112.7(5) . . ?
C1 C2 H2A 109.1 . . ?
C3 C2 H2A 109.1 . . ?
C1 C2 H2B 109.1 . . ?
C3 C2 H2B 109.1 . . ?
H2A C2 H2B 107.8 . . ?
C4 C3 C2 111.7(5) . . ?
C4 C3 H3A 109.3 . . ?
C2 C3 H3A 109.3 . . ?
C4 C3 H3B 109.3 . . ?
C2 C3 H3B 109.3 . . ?
H3A C3 H3B 107.9 . . ?
C5 C4 C3 110.7(5) . . ?
C5 C4 H4A 109.5 . . ?
C3 C4 H4A 109.5 . . ?
C5 C4 H4B 109.5 . . ?
C3 C4 H4B 109.5 . . ?
H4A C4 H4B 108.1 . . ?
C4 C5 C6 111.2(4) . . ?
C4 C5 H5A 109.4 . . ?
C6 C5 H5A 109.4 . . ?
C4 C5 H5B 109.4 . . ?
C6 C5 H5B 109.4 . . ?
H5A C5 H5B 108.0 . . ?
N2 C6 C1 110.5(3) . . ?
N2 C6 C5 112.6(4) . . ?
C1 C6 C5 110.5(4) . . ?
N2 C6 H6 107.7 . . ?
C1 C6 H6 107.7 . . ?
C5 C6 H6 107.7 . . ?
O2 C7 O1 122.3(6) . . ?
O2 C7 C8 107.4(8) . . ?
O1 C7 C8 129.9(9) . . ?
O2 C7 C8A 130.5(8) . . ?
O1 C7 C8A 107.1(8) . . ?
C8 C7 C8A 24.7(7) . . ?
O4 C10 O3 123.5(5) . . ?
O4 C10 C11 117.7(5) . . ?
O3 C10 C11 118.8(5) . . ?
C12 C11 C10 123.2(6) . . ?
C12 C11 H11 118.4 . . ?
C10 C11 H11 118.4 . . ?
C11 C12 H12A 120.0 . . ?
C11 C12 H12B 120.0 . . ?
H12A C12 H12B 120.0 . . ?
N3 C13 C14 112.0(4) . . ?
N3 C13 C18 109.8(4) . . ?
C14 C13 C18 110.7(4) . . ?
N3 C13 H13 108.1 . . ?
C14 C13 H13 108.1 . . ?
C18 C13 H13 108.1 . . ?
C13 C14 C15 111.5(4) . . ?
C13 C14 H14A 109.3 . . ?
C15 C14 H14A 109.3 . . ?
C13 C14 H14B 109.3 . . ?
C15 C14 H14B 109.3 . . ?
H14A C14 H14B 108.0 . . ?
C16 C15 C14 110.6(5) . . ?
C16 C15 H15A 109.5 . . ?
C14 C15 H15A 109.5 . . ?
C16 C15 H15B 109.5 . . ?
C14 C15 H15B 109.5 . . ?
H15A C15 H15B 108.1 . . ?
C15 C16 C17 110.8(5) . . ?
C15 C16 H16A 109.5 . . ?
C17 C16 H16A 109.5 . . ?
C15 C16 H16B 109.5 . . ?
C17 C16 H16B 109.5 . . ?
H16A C16 H16B 108.1 . . ?
C18 C17 C16 111.3(5) . . ?
C18 C17 H17A 109.4 . . ?
C16 C17 H17A 109.4 . . ?
C18 C17 H17B 109.4 . . ?
C16 C17 H17B 109.4 . . ?
H17A C17 H17B 108.0 . . ?
N4 C18 C17 113.2(4) . . ?
N4 C18 C13 108.6(4) . . ?
C17 C18 C13 111.3(4) . . ?
N4 C18 H18 107.8 . . ?
C17 C18 H18 107.8 . . ?
C13 C18 H18 107.8 . . ?
O6 C19 O5 124.0(5) . . ?
O6 C19 C20 110.1(7) . . ?
O5 C19 C20 125.7(8) . . ?
O6 C19 C20A 129.0(8) . . ?
O5 C19 C20A 106.8(7) . . ?
C20 C19 C20A 18.9(7) . . ?
O8 C22 O7 123.6(5) . . ?
O8 C22 C23 122.3(4) . . ?
O7 C22 C23 114.0(5) . . ?
O1S C1S H1S1 109.5 . . ?
O1S C1S H1S2 109.5 . . ?
H1S1 C1S H1S2 109.5 . . ?
O1S C1S H1S3 109.5 . . ?
H1S1 C1S H1S3 109.5 . . ?
H1S2 C1S H1S3 109.5 . . ?
C24 C23 C22 122.6(5) . . ?
C24 C23 H23 118.7 . . ?
C22 C23 H23 118.7 . . ?
C23 C24 H24A 120.0 . . ?
C23 C24 H24B 120.0 . . ?
H24A C24 H24B 120.0 . . ?
O2S C2S H2S1 109.5 . . ?
O2S C2S H2S2 109.5 . . ?
H2S1 C2S H2S2 109.5 . . ?
O2S C2S H2S3 109.5 . . ?
H2S1 C2S H2S3 109.5 . . ?
H2S2 C2S H2S3 109.5 . . ?
C9 C8 C7 116.0(13) . . ?
C9 C8 H8 122.0 . . ?
C7 C8 H8 122.0 . . ?
C8 C9 H9A 120.0 . . ?
C8 C9 H9B 120.0 . . ?
H9A C9 H9B 120.0 . . ?
C21 C20 C19 116.6(10) . . ?
C21 C20 H20 121.7 . . ?
C19 C20 H20 121.7 . . ?
C20 C21 H21A 120.0 . . ?
C20 C21 H21B 120.0 . . ?
H21A C21 H21B 120.0 . . ?
C9A C8A C7 122.5(13) . . ?
C9A C8A H8A 118.7 . . ?
C7 C8A H8A 118.7 . . ?
C8A C9A H9A1 120.0 . . ?
C8A C9A H9A2 120.0 . . ?
H9A1 C9A H9A2 120.0 . . ?
C21A C20A C19 118.6(12) . . ?
C21A C20A H20A 120.7 . . ?
C19 C20A H20A 120.7 . . ?
C20A C21A H21C 120.0 . . ?
C20A C21A H21D 120.0 . . ?
H21C C21A H21D 120.0 . . ?

loop_
_geom_bond_atom_site_label_1
_geom_bond_atom_site_label_2
_geom_bond_distance
_geom_bond_site_symmetry_2
_geom_bond_publ_flag
Zn1 O3 1.953(3) . ?
Zn1 O1 1.960(3) . ?
Zn1 N2 2.025(4) . ?
Zn1 N1 2.043(6) . ?
Zn2 O7 1.957(3) . ?
Zn2 O5 1.967(3) . ?
Zn2 N3 2.023(4) . ?
Zn2 N4 2.039(5) . ?
O1 C7 1.275(6) . ?
O2 C7 1.240(8) . ?
O3 C10 1.284(6) . ?
O4 C10 1.241(6) . ?
O5 C19 1.268(7) . ?
O6 C19 1.243(7) . ?
O7 C22 1.281(5) . ?
O8 C22 1.229(6) . ?
O1S C1S 1.427(8) . ?
O1S H1S 0.8400 . ?
O2S C2S 1.404(8) . ?
O2S H2S 0.8400 . ?
N1 C1 1.474(6) . ?
N1 H1N 0.9200 . ?
N1 H2N 0.9200 . ?
N2 C6 1.491(6) . ?
N2 H3N 0.9200 . ?
N2 H4N 0.9200 . ?
N3 C13 1.473(7) . ?
N3 H5N 0.9200 . ?
N3 H6N 0.9200 . ?
N4 C18 1.488(6) . ?
N4 H7N 0.9200 . ?
N4 H8N 0.9200 . ?
C1 C2 1.517(9) . ?
C1 C6 1.518(6) . ?
C1 H1 1.0000 . ?
C2 C3 1.527(9) . ?
C2 H2A 0.9900 . ?
C2 H2B 0.9900 . ?
C3 C4 1.520(8) . ?
C3 H3A 0.9900 . ?
C3 H3B 0.9900 . ?
C4 C5 1.512(8) . ?
C4 H4A 0.9900 . ?
C4 H4B 0.9900 . ?
C5 C6 1.530(6) . ?
C5 H5A 0.9900 . ?
C5 H5B 0.9900 . ?
C6 H6 1.0000 . ?
C7 C8 1.448(14) . ?
C7 C8A 1.540(9) . ?
C10 C11 1.505(7) . ?
C11 C12 1.265(8) . ?
C11 H11 0.9500 . ?
C12 H12A 0.9500 . ?
C12 H12B 0.9500 . ?
C13 C14 1.521(6) . ?
C13 C18 1.525(6) . ?
C13 H13 1.0000 . ?
C14 C15 1.529(8) . ?
C14 H14A 0.9900 . ?
C14 H14B 0.9900 . ?
C15 C16 1.523(7) . ?
C15 H15A 0.9900 . ?
C15 H15B 0.9900 . ?
C16 C17 1.529(8) . ?
C16 H16A 0.9900 . ?
C16 H16B 0.9900 . ?
C17 C18 1.519(9) . ?
C17 H17A 0.9900 . ?
C17 H17B 0.9900 . ?
C18 H18 1.0000 . ?
C19 C20 1.454(8) . ?
C19 C20A 1.552(8) . ?
C22 C23 1.491(7) . ?
C1S H1S1 0.9800 . ?
C1S H1S2 0.9800 . ?
C1S H1S3 0.9800 . ?
C23 C24 1.320(6) . ?
C23 H23 0.9500 . ?
C24 H24A 0.9500 . ?
C24 H24B 0.9500 . ?
C2S H2S1 0.9800 . ?
C2S H2S2 0.9800 . ?
C2S H2S3 0.9800 . ?
C8 C9 1.27(2) . ?
C8 H8 0.9500 . ?
C9 H9A 0.9500 . ?
C9 H9B 0.9500 . ?
C20 C21 1.309(16) . ?
C20 H20 0.9500 . ?
C21 H21A 0.9500 . ?
C21 H21B 0.9500 . ?
C8A C9A 1.316(18) . ?
C8A H8A 0.9500 . ?
C9A H9A1 0.9500 . ?
C9A H9A2 0.9500 . ?
C20A C21A 1.359(16) . ?
C20A H20A 0.9500 . ?
C21A H21C 0.9500 . ?
C21A H21D 0.9500 . ?

loop_
_geom_torsion_atom_site_label_1
_geom_torsion_atom_site_label_2
_geom_torsion_atom_site_label_3
_geom_torsion_atom_site_label_4
_geom_torsion
_geom_torsion_site_symmetry_1
_geom_torsion_site_symmetry_2
_geom_torsion_site_symmetry_3
_geom_torsion_site_symmetry_4
_geom_torsion_publ_flag
O3 Zn1 O1 C7 -176.0(4) . . . . ?
N2 Zn1 O1 C7 -39.9(5) . . . . ?
N1 Zn1 O1 C7 61.8(4) . . . . ?
O1 Zn1 O3 C10 172.2(3) . . . . ?
N2 Zn1 O3 C10 41.9(4) . . . . ?
N1 Zn1 O3 C10 -63.3(4) . . . . ?
O7 Zn2 O5 C19 -173.2(4) . . . . ?
N3 Zn2 O5 C19 52.1(4) . . . . ?
N4 Zn2 O5 C19 -51.8(4) . . . . ?
O5 Zn2 O7 C22 -175.4(3) . . . . ?
N3 Zn2 O7 C22 -42.5(4) . . . . ?
N4 Zn2 O7 C22 60.6(4) . . . . ?
O3 Zn1 N1 C1 112.2(3) . . . . ?
O1 Zn1 N1 C1 -134.5(3) . . . . ?
N2 Zn1 N1 C1 -15.8(3) . . . . ?
O3 Zn1 N2 C6 -130.2(3) . . . . ?
O1 Zn1 N2 C6 107.2(3) . . . . ?
N1 Zn1 N2 C6 -12.1(3) . . . . ?
O7 Zn2 N3 C13 103.3(3) . . . . ?
O5 Zn2 N3 C13 -133.6(3) . . . . ?
N4 Zn2 N3 C13 -13.4(3) . . . . ?
O7 Zn2 N4 C18 -139.8(2) . . . . ?
O5 Zn2 N4 C18 107.7(3) . . . . ?
N3 Zn2 N4 C18 -14.9(3) . . . . ?
Zn1 N1 C1 C2 164.8(3) . . . . ?
Zn1 N1 C1 C6 40.4(4) . . . . ?
N1 C1 C2 C3 -175.3(4) . . . . ?
C6 C1 C2 C3 -52.5(5) . . . . ?
C1 C2 C3 C4 52.2(6) . . . . ?
C2 C3 C4 C5 -54.4(6) . . . . ?
C3 C4 C5 C6 57.5(6) . . . . ?
Zn1 N2 C6 C1 38.2(4) . . . . ?
Zn1 N2 C6 C5 162.3(3) . . . . ?
N1 C1 C6 N2 -54.7(4) . . . . ?
C2 C1 C6 N2 -179.9(4) . . . . ?
N1 C1 C6 C5 -180.0(4) . . . . ?
C2 C1 C6 C5 54.8(5) . . . . ?
C4 C5 C6 N2 178.1(4) . . . . ?
C4 C5 C6 C1 -57.8(5) . . . . ?
Zn1 O1 C7 O2 -2.5(8) . . . . ?
Zn1 O1 C7 C8 169.8(8) . . . . ?
Zn1 O1 C7 C8A -179.0(6) . . . . ?
Zn1 O3 C10 O4 -0.7(6) . . . . ?
Zn1 O3 C10 C11 177.9(4) . . . . ?
O4 C10 C11 C12 -179.0(6) . . . . ?
O3 C10 C11 C12 2.3(9) . . . . ?
Zn2 N3 C13 C14 162.7(3) . . . . ?
Zn2 N3 C13 C18 39.3(4) . . . . ?
N3 C13 C14 C15 -178.9(4) . . . . ?
C18 C13 C14 C15 -55.9(6) . . . . ?
C13 C14 C15 C16 56.5(6) . . . . ?
C14 C15 C16 C17 -56.0(7) . . . . ?
C15 C16 C17 C18 56.1(7) . . . . ?
Zn2 N4 C18 C17 164.1(3) . . . . ?
Zn2 N4 C18 C13 39.8(4) . . . . ?
C16 C17 C18 N4 -178.5(4) . . . . ?
C16 C17 C18 C13 -55.8(6) . . . . ?
N3 C13 C18 N4 -55.0(5) . . . . ?
C14 C13 C18 N4 -179.2(4) . . . . ?
N3 C13 C18 C17 179.7(4) . . . . ?
C14 C13 C18 C17 55.5(5) . . . . ?
Zn2 O5 C19 O6 2.4(7) . . . . ?
Zn2 O5 C19 C20 179.0(6) . . . . ?
Zn2 O5 C19 C20A 179.1(6) . . . . ?
Zn2 O7 C22 O8 8.1(6) . . . . ?
Zn2 O7 C22 C23 -170.8(3) . . . . ?
O8 C22 C23 C24 -5.7(8) . . . . ?
O7 C22 C23 C24 173.3(5) . . . . ?
O2 C7 C8 C9 174.4(10) . . . . ?
O1 C7 C8 C9 1.2(16) . . . . ?
C8A C7 C8 C9 -25.0(18) . . . . ?
O6 C19 C20 C21 -175.9(8) . . . . ?
O5 C19 C20 C21 7.1(13) . . . . ?
C20A C19 C20 C21 7(2) . . . . ?
O2 C7 C8A C9A 3.8(18) . . . . ?
O1 C7 C8A C9A -180.0(12) . . . . ?
C8 C7 C8A C9A -20.7(16) . . . . ?
O6 C19 C20A C21A 12.6(15) . . . . ?
O5 C19 C20A C21A -163.9(9) . . . . ?
C20 C19 C20A C21A 15.8(18) . . . . ?
